data_1560808
loop_
_publ_author_name
'Goodlett, Dustin W.'
'Sindt, Ammon J.'
'Hossain, Muhammad Saddam'
'Merugu, Rajkumar'
'Smith, Mark D.'
'Garashchuk, Sophya'
'Gudmundsdottir, Anna D.'
'Shimizu, Linda S.'

_publ_section_title
;
 From Incident Light to Persistent and Regenerable Radicals of
 Urea-Assembled Benzophenone Frameworks: A Structural Investigation.
;
_journal_issue 6
_journal_name_full 'The journal of physical chemistry. A'
_journal_page_first 1336
_journal_page_last 1344
_journal_paper_doi 10.1021/acs.jpca.0c08953
_journal_volume 125
_journal_year 2021
_chemical_formula_moiety 'C32 H28 N4 O4'
_chemical_formula_sum 'C32 H28 N4 O4'
_chemical_formula_weight 532.58
_space_group_crystal_system monoclinic
_space_group_IT_number 14
_space_group_name_Hall '-P 2yn'
_space_group_name_H-M_alt 'P 1 21/n 1'
_atom_sites_solution_hydrogens difmap
_atom_sites_solution_primary dual
_audit_creation_date 2018-09-12
_audit_creation_method
;
Olex2 1.2
(compiled 2018.05.29 svn.r3508 for OlexSys, GUI svn.r5506)
;
_cell_angle_alpha 90
_cell_angle_beta 96.848(2)
_cell_angle_gamma 90
_cell_formula_units_Z 2
_cell_length_a 4.5196(2)
_cell_length_b 37.0928(18)
_cell_length_c 7.9294(4)
_cell_measurement_reflns_used 9916
_cell_measurement_temperature 100(2)
_cell_measurement_theta_max 25.064
_cell_measurement_theta_min 2.196
_cell_volume 1319.84(11)
_computing_cell_refinement 'SAINT+ Ver. 8.38A (Bruker-AXS, 2016)'
_computing_data_collection 'Bruker APEX3 v2016.5-0 (Bruker, 2016)'
_computing_data_reduction 'SAINT+ Ver. 8.38A (Bruker-AXS, 2016)'
_computing_molecular_graphics 'Olex2 (Dolomanov et al., 2009)'
_computing_publication_material 'Olex2 (Dolomanov et al., 2009)'
_computing_structure_refinement 'XL (Sheldrick, 2008)'
_computing_structure_solution 'XT (Sheldrick, 2015)'
_diffrn_ambient_temperature 100(2)
_diffrn_detector 'Bruker PHOTON-100 area detector'
_diffrn_detector_area_resol_mean 10.4
_diffrn_detector_type 'CMOS area detector'
_diffrn_measured_fraction_theta_full 0.997
_diffrn_measured_fraction_theta_max 0.997
_diffrn_measurement_device 'three-circle diffractometer'
_diffrn_measurement_device_type 'Bruker D8 QUEST'
_diffrn_measurement_method '\w and \f scans'
_diffrn_radiation_monochromator 'mirror optics'
_diffrn_radiation_probe x-ray
_diffrn_radiation_type MoK\a
_diffrn_radiation_wavelength 0.71073
_diffrn_reflns_av_R_equivalents 0.0870
_diffrn_reflns_av_unetI/netI 0.0368
_diffrn_reflns_Laue_measured_fraction_full 0.997
_diffrn_reflns_Laue_measured_fraction_max 0.997
_diffrn_reflns_limit_h_max 5
_diffrn_reflns_limit_h_min -5
_diffrn_reflns_limit_k_max 44
_diffrn_reflns_limit_k_min -44
_diffrn_reflns_limit_l_max 9
_diffrn_reflns_limit_l_min -9
_diffrn_reflns_number 41103
_diffrn_reflns_point_group_measured_fraction_full 0.997
_diffrn_reflns_point_group_measured_fraction_max 0.997
_diffrn_reflns_theta_full 25.085
_diffrn_reflns_theta_max 25.087
_diffrn_reflns_theta_min 2.196
_diffrn_source 'microfocus sealed X-ray tube'
_diffrn_source_type 'Incoatec I\ms'
_diffrn_standards_number 0
_exptl_absorpt_coefficient_mu 0.090
_exptl_absorpt_correction_T_max 0.6193
_exptl_absorpt_correction_T_min 0.5638
_exptl_absorpt_correction_type multi-scan
_exptl_absorpt_process_details
;
SADABS-2016/2 (Bruker,2016/2) was used for absorption correction.
wR2(int) was 0.1455 before and 0.0756 after correction.
The Ratio of minimum to maximum transmission is 0.9104.
The \l/2 correction factor is Not present.
;
_exptl_crystal_colour colourless
_exptl_crystal_colour_primary colourless
_exptl_crystal_density_diffrn 1.340
_exptl_crystal_description needle
_exptl_crystal_F_000 560
_exptl_crystal_size_max 0.3
_exptl_crystal_size_mid 0.04
_exptl_crystal_size_min 0.02
_refine_diff_density_max 0.173
_refine_diff_density_min -0.175
_refine_diff_density_rms 0.047
_refine_ls_extinction_coef 0.0163(16)
_refine_ls_extinction_expression Fc^*^=kFc[1+0.001xFc^2^\l^3^/sin(2\q)]^-1/4^
_refine_ls_extinction_method 'SHELXL-2018/3 (Sheldrick 2018)'
_refine_ls_goodness_of_fit_ref 1.135
_refine_ls_hydrogen_treatment refall
_refine_ls_matrix_type full
_refine_ls_number_parameters 238
_refine_ls_number_reflns 2361
_refine_ls_number_restraints 0
_refine_ls_restrained_S_all 1.135
_refine_ls_R_factor_all 0.0829
_refine_ls_R_factor_gt 0.0560
_refine_ls_shift/su_max 0.000
_refine_ls_shift/su_mean 0.000
_refine_ls_structure_factor_coef Fsqd
_refine_ls_weighting_details 'w=1/[\s^2^(Fo^2^)+(0.0278P)^2^+1.1207P] where P=(Fo^2^+2Fc^2^)/3'
_refine_ls_weighting_scheme calc
_refine_ls_wR_factor_gt 0.0983
_refine_ls_wR_factor_ref 0.1075
_reflns_Friedel_coverage 0.000
_reflns_number_gt 1799
_reflns_number_total 2361
_reflns_threshold_expression 'I > 2\s(I)'
_cod_data_source_file jp0c08953_si_002.cif
_cod_data_source_block dg35bpdm
_cod_depositor_comments
;
The following automatic conversions were performed:

data item '_diffrn_radiation_probe' value 'X-ray' was changed to
'x-ray' in accordance with the
/home/data/users/saulius/crontab/automatic-downloads/current/ACS/lib/dictionaries/cif_core.dic
dictionary named 'cif_core.dic' version 2.4.2 last updated on
2011-04-26.

Automatic conversion script
Id: cif_fix_values 7556 2019-12-06 15:28:31Z antanas 
;
_cod_database_code 1560808
_shelx_shelxl_version_number 2018/3
_shelx_space_group_comment
;
The symmetry employed for this shelxl refinement is uniquely defined
by the following loop, which should always be used as a source of
symmetry information in preference to the above space-group names.
They are only intended as comments.
;
_shelx_estimated_absorpt_t_max 0.998
_shelx_estimated_absorpt_t_min 0.974
_olex2_refinement_description
;
;
_olex2_submission_special_instructions 'No special instructions were received'

loop_
_space_group_symop_operation_xyz
'x, y, z'
'-x+1/2, y+1/2, -z+1/2'
'-x, -y, -z'
'x-1/2, -y-1/2, z-1/2'

loop_
_atom_site_label
_atom_site_type_symbol
_atom_site_fract_x
_atom_site_fract_y
_atom_site_fract_z
_atom_site_U_iso_or_equiv
_atom_site_adp_type
_atom_site_occupancy
_atom_site_site_symmetry_order
_atom_site_calc_flag
_atom_site_refinement_flags_posn
_atom_site_refinement_flags_adp
_atom_site_refinement_flags_occupancy
_atom_site_disorder_assembly
_atom_site_disorder_group
O1 O 0.4765(3) 0.47441(4) 0.22864(19) 0.0237(4) Uani 1 1 d . . . . .
O2 O 0.9541(4) 0.31402(4) 0.5614(2) 0.0385(5) Uani 1 1 d . . . . .
N1 N 0.0455(4) 0.50624(5) 0.2303(2) 0.0212(5) Uani 1 1 d . . . . .
H1 H -0.148(6) 0.5040(6) 0.231(3) 0.023(6) Uiso 1 1 d . . . . .
N2 N 0.0739(5) 0.44758(5) 0.3201(2) 0.0212(5) Uani 1 1 d . . . . .
H2 H -0.121(6) 0.4489(7) 0.320(3) 0.031(7) Uiso 1 1 d . . . . .
C1 C 0.2119(5) 0.47607(6) 0.2571(3) 0.0190(5) Uani 1 1 d . . . . .
C2 C 0.2160(5) 0.41254(6) 0.3390(3) 0.0226(5) Uani 1 1 d . . . . .
H2A H 0.317(5) 0.4074(6) 0.234(3) 0.025(6) Uiso 1 1 d . . . . .
H2B H 0.054(5) 0.3939(6) 0.342(3) 0.025(6) Uiso 1 1 d . . . . .
C3 C 0.4430(5) 0.40801(6) 0.4944(3) 0.0210(5) Uani 1 1 d . . . . .
C4 C 0.5352(5) 0.43641(6) 0.6017(3) 0.0197(5) Uani 1 1 d . . . . .
H4 H 0.456(5) 0.4604(6) 0.578(3) 0.015(6) Uiso 1 1 d . . . . .
C5 C 0.7535(5) 0.43144(6) 0.7402(3) 0.0202(5) Uani 1 1 d . . . . .
C6 C 0.8755(5) 0.39749(6) 0.7712(3) 0.0212(5) Uani 1 1 d . . . . .
H6 H 1.040(5) 0.3946(6) 0.868(3) 0.027(6) Uiso 1 1 d . . . . .
C7 C 0.7829(5) 0.36848(6) 0.6655(3) 0.0225(5) Uani 1 1 d . . . . .
C8 C 0.5678(5) 0.37411(6) 0.5272(3) 0.0216(5) Uani 1 1 d . . . . .
H8 H 0.511(5) 0.3537(6) 0.451(3) 0.016(6) Uiso 1 1 d . . . . .
C9 C 0.9241(5) 0.33199(6) 0.6873(3) 0.0261(6) Uani 1 1 d . . . . .
C10 C 1.0292(5) 0.31760(6) 0.8600(3) 0.0265(6) Uani 1 1 d . . . . .
C11 C 0.9195(6) 0.32981(7) 1.0061(3) 0.0312(6) Uani 1 1 d . . . . .
H11 H 0.760(5) 0.3492(6) 1.000(3) 0.027(6) Uiso 1 1 d . . . . .
C12 C 1.0153(7) 0.31418(7) 1.1624(3) 0.0377(7) Uani 1 1 d . . . . .
H12 H 0.932(5) 0.3223(6) 1.262(3) 0.033(7) Uiso 1 1 d . . . . .
C13 C 1.2189(7) 0.28625(7) 1.1721(4) 0.0421(8) Uani 1 1 d . . . . .
H13 H 1.300(6) 0.2752(7) 1.284(4) 0.052(8) Uiso 1 1 d . . . . .
C14 C 1.3251(7) 0.27355(7) 1.0273(4) 0.0403(7) Uani 1 1 d . . . . .
H14 H 1.478(6) 0.2541(8) 1.035(3) 0.048(8) Uiso 1 1 d . . . . .
C15 C 1.2325(6) 0.28904(7) 0.8714(3) 0.0323(6) Uani 1 1 d . . . . .
H15 H 1.308(6) 0.2804(6) 0.766(3) 0.036(7) Uiso 1 1 d . . . . .
C16 C 0.8532(6) 0.46241(6) 0.8572(3) 0.0226(5) Uani 1 1 d . . . . .
H16A H 0.683(6) 0.4698(6) 0.921(3) 0.028(6) Uiso 1 1 d . . . . .
H16B H 1.029(5) 0.4543(6) 0.942(3) 0.027(6) Uiso 1 1 d . . . . .

loop_
_atom_site_aniso_label
_atom_site_aniso_U_11
_atom_site_aniso_U_22
_atom_site_aniso_U_33
_atom_site_aniso_U_23
_atom_site_aniso_U_13
_atom_site_aniso_U_12
O1 0.0184(9) 0.0277(9) 0.0257(9) 0.0021(7) 0.0048(7) 0.0000(7)
O2 0.0620(13) 0.0273(10) 0.0246(10) -0.0056(8) -0.0011(9) 0.0094(9)
N1 0.0177(11) 0.0221(11) 0.0237(10) -0.0027(8) 0.0026(8) -0.0015(9)
N2 0.0164(11) 0.0231(11) 0.0241(11) 0.0001(8) 0.0021(8) -0.0026(9)
C1 0.0206(13) 0.0227(12) 0.0137(11) -0.0042(9) 0.0016(9) -0.0007(10)
C2 0.0252(14) 0.0204(13) 0.0220(13) -0.0004(10) 0.0018(10) -0.0009(11)
C3 0.0213(13) 0.0248(13) 0.0178(11) 0.0018(10) 0.0055(9) -0.0017(10)
C4 0.0209(12) 0.0197(13) 0.0189(12) -0.0010(10) 0.0041(10) -0.0003(10)
C5 0.0222(12) 0.0217(12) 0.0177(11) 0.0000(9) 0.0063(9) -0.0023(10)
C6 0.0222(13) 0.0252(13) 0.0161(12) -0.0008(10) 0.0013(10) -0.0012(10)
C7 0.0281(14) 0.0220(13) 0.0178(12) 0.0019(9) 0.0047(10) -0.0012(10)
C8 0.0271(14) 0.0211(13) 0.0173(12) -0.0026(10) 0.0059(10) -0.0037(10)
C9 0.0339(15) 0.0199(12) 0.0239(13) 0.0013(11) 0.0015(11) -0.0024(11)
C10 0.0327(14) 0.0201(12) 0.0253(13) 0.0014(10) -0.0026(10) -0.0054(11)
C11 0.0404(16) 0.0274(14) 0.0254(14) 0.0044(11) 0.0019(12) -0.0041(12)
C12 0.0514(18) 0.0367(16) 0.0242(14) 0.0031(12) 0.0012(13) -0.0114(14)
C13 0.058(2) 0.0322(16) 0.0320(16) 0.0112(13) -0.0125(14) -0.0084(14)
C14 0.0466(18) 0.0268(14) 0.0421(17) 0.0060(13) -0.0165(14) 0.0003(13)
C15 0.0412(16) 0.0220(13) 0.0314(15) -0.0005(11) -0.0043(12) -0.0007(12)
C16 0.0276(14) 0.0234(13) 0.0166(12) -0.0010(10) 0.0015(11) -0.0007(10)

loop_
_atom_type_symbol
_atom_type_description
_atom_type_scat_dispersion_real
_atom_type_scat_dispersion_imag
_atom_type_scat_source
C C 0.0033 0.0016 'International Tables Vol C Tables 4.2.6.8 and 6.1.1.4'
H H 0.0000 0.0000 'International Tables Vol C Tables 4.2.6.8 and 6.1.1.4'
N N 0.0061 0.0033 'International Tables Vol C Tables 4.2.6.8 and 6.1.1.4'
O O 0.0106 0.0060 'International Tables Vol C Tables 4.2.6.8 and 6.1.1.4'

loop_
_geom_angle_atom_site_label_1
_geom_angle_atom_site_label_2
_geom_angle_atom_site_label_3
_geom_angle
_geom_angle_site_symmetry_1
_geom_angle_site_symmetry_3
_geom_angle_publ_flag
C1 N1 H1 117.2(15) . . ?
C1 N1 C16 122.4(2) . 3_666 ?
C16 N1 H1 116.7(15) 3_666 . ?
C1 N2 H2 117.2(16) . . ?
C1 N2 C2 121.4(2) . . ?
C2 N2 H2 118.8(16) . . ?
O1 C1 N1 122.8(2) . . ?
O1 C1 N2 121.6(2) . . ?
N1 C1 N2 115.6(2) . . ?
N2 C2 H2A 108.7(13) . . ?
N2 C2 H2B 107.7(13) . . ?
N2 C2 C3 115.60(19) . . ?
H2A C2 H2B 106.6(18) . . ?
C3 C2 H2A 108.7(13) . . ?
C3 C2 H2B 109.0(13) . . ?
C4 C3 C2 122.6(2) . . ?
C4 C3 C8 119.1(2) . . ?
C8 C3 C2 118.2(2) . . ?
C3 C4 H4 120.1(12) . . ?
C3 C4 C5 120.9(2) . . ?
C5 C4 H4 118.8(12) . . ?
C4 C5 C16 120.8(2) . . ?
C6 C5 C4 119.2(2) . . ?
C6 C5 C16 119.9(2) . . ?
C5 C6 H6 118.4(13) . . ?
C5 C6 C7 120.6(2) . . ?
C7 C6 H6 120.9(13) . . ?
C6 C7 C9 122.2(2) . . ?
C8 C7 C6 119.2(2) . . ?
C8 C7 C9 118.3(2) . . ?
C3 C8 C7 120.9(2) . . ?
C3 C8 H8 120.6(12) . . ?
C7 C8 H8 118.5(12) . . ?
O2 C9 C7 119.1(2) . . ?
O2 C9 C10 120.0(2) . . ?
C10 C9 C7 120.9(2) . . ?
C11 C10 C9 122.8(2) . . ?
C11 C10 C15 119.4(2) . . ?
C15 C10 C9 117.7(2) . . ?
C10 C11 H11 120.8(13) . . ?
C10 C11 C12 120.2(3) . . ?
C12 C11 H11 118.9(14) . . ?
C11 C12 H12 119.6(15) . . ?
C13 C12 C11 119.8(3) . . ?
C13 C12 H12 120.6(15) . . ?
C12 C13 H13 121.5(16) . . ?
C14 C13 C12 120.3(3) . . ?
C14 C13 H13 118.1(16) . . ?
C13 C14 H14 120.1(16) . . ?
C13 C14 C15 120.3(3) . . ?
C15 C14 H14 119.5(16) . . ?
C10 C15 H15 118.7(14) . . ?
C14 C15 C10 120.0(3) . . ?
C14 C15 H15 121.4(15) . . ?
N1 C16 C5 113.76(18) 3_666 . ?
N1 C16 H16A 108.9(13) 3_666 . ?
N1 C16 H16B 106.6(13) 3_666 . ?
C5 C16 H16A 108.8(14) . . ?
C5 C16 H16B 109.5(13) . . ?
H16A C16 H16B 109.3(18) . . ?

loop_
_geom_bond_atom_site_label_1
_geom_bond_atom_site_label_2
_geom_bond_distance
_geom_bond_site_symmetry_2
_geom_bond_publ_flag
O1 C1 1.245(3) . ?
O2 C9 1.221(3) . ?
N1 H1 0.88(3) . ?
N1 C1 1.351(3) . ?
N1 C16 1.455(3) 3_666 ?
N2 H2 0.88(3) . ?
N2 C1 1.353(3) . ?
N2 C2 1.449(3) . ?
C2 H2A 1.02(2) . ?
C2 H2B 1.01(2) . ?
C2 C3 1.516(3) . ?
C3 C4 1.386(3) . ?
C3 C8 1.390(3) . ?
C4 H4 0.97(2) . ?
C4 C5 1.399(3) . ?
C5 C6 1.385(3) . ?
C5 C16 1.511(3) . ?
C6 H6 1.01(2) . ?
C6 C7 1.397(3) . ?
C7 C8 1.392(3) . ?
C7 C9 1.498(3) . ?
C8 H8 0.98(2) . ?
C9 C10 1.493(3) . ?
C10 C11 1.389(3) . ?
C10 C15 1.398(3) . ?
C11 H11 1.02(2) . ?
C11 C12 1.390(4) . ?
C12 H12 0.96(3) . ?
C12 C13 1.382(4) . ?
C13 H13 1.01(3) . ?
C13 C14 1.379(4) . ?
C14 H14 1.00(3) . ?
C14 C15 1.382(4) . ?
C15 H15 0.99(3) . ?
C16 H16A 1.01(3) . ?
C16 H16B 1.02(2) . ?

loop_
_geom_hbond_atom_site_label_D
_geom_hbond_atom_site_label_H
_geom_hbond_atom_site_label_A
_geom_hbond_distance_DH
_geom_hbond_distance_HA
_geom_hbond_distance_DA
_geom_hbond_angle_DHA
_geom_hbond_site_symmetry_A
_geom_hbond_publ_flag
N1 H1 O1 0.88(3) 2.02(2) 2.829(2) 152(2) 1_455 yes
N2 H2 O1 0.88(3) 2.10(3) 2.888(3) 148(2) 1_455 yes

loop_
_geom_torsion_atom_site_label_1
_geom_torsion_atom_site_label_2
_geom_torsion_atom_site_label_3
_geom_torsion_atom_site_label_4
_geom_torsion
_geom_torsion_site_symmetry_1
_geom_torsion_site_symmetry_2
_geom_torsion_site_symmetry_3
_geom_torsion_site_symmetry_4
_geom_torsion_publ_flag
O2 C9 C10 C11 -157.8(2) . . . . ?
O2 C9 C10 C15 18.0(3) . . . . ?
N2 C2 C3 C4 -7.0(3) . . . . ?
N2 C2 C3 C8 174.5(2) . . . . ?
C1 N2 C2 C3 79.9(3) . . . . ?
C2 N2 C1 O1 -7.2(3) . . . . ?
C2 N2 C1 N1 173.78(19) . . . . ?
C2 C3 C4 C5 -177.5(2) . . . . ?
C2 C3 C8 C7 178.4(2) . . . . ?
C3 C4 C5 C6 -0.9(3) . . . . ?
C3 C4 C5 C16 -179.9(2) . . . . ?
C4 C3 C8 C7 -0.1(3) . . . . ?
C4 C5 C6 C7 0.2(3) . . . . ?
C4 C5 C16 N1 -54.8(3) . . . 3_666 ?
C5 C6 C7 C8 0.6(3) . . . . ?
C5 C6 C7 C9 175.6(2) . . . . ?
C6 C5 C16 N1 126.2(2) . . . 3_666 ?
C6 C7 C8 C3 -0.6(3) . . . . ?
C6 C7 C9 O2 -143.9(2) . . . . ?
C6 C7 C9 C10 35.8(3) . . . . ?
C7 C9 C10 C11 22.5(4) . . . . ?
C7 C9 C10 C15 -161.7(2) . . . . ?
C8 C3 C4 C5 0.9(3) . . . . ?
C8 C7 C9 O2 31.2(3) . . . . ?
C8 C7 C9 C10 -149.1(2) . . . . ?
C9 C7 C8 C3 -175.8(2) . . . . ?
C9 C10 C11 C12 176.9(2) . . . . ?
C9 C10 C15 C14 -176.7(2) . . . . ?
C10 C11 C12 C13 -0.4(4) . . . . ?
C11 C10 C15 C14 -0.8(4) . . . . ?
C11 C12 C13 C14 -0.7(4) . . . . ?
C12 C13 C14 C15 1.0(4) . . . . ?
C13 C14 C15 C10 -0.3(4) . . . . ?
C15 C10 C11 C12 1.2(4) . . . . ?
C16 N1 C1 O1 9.2(3) 3_666 . . . ?
C16 N1 C1 N2 -171.80(18) 3_666 . . . ?
C16 C5 C6 C7 179.2(2) . . . . ?
